data_7716753
loop_
_publ_author_name
'Dong, Wen-Shuai'
'Mei, Hao-Zheng'
'Yu, Qi-Yao'
'Xu, Mei-Qi'
'Li, Zong-You'
'Zhang, Jian-Guo'

_publ_section_title
;
 Structure and performance regulation of energetic complexes through
 multifunctional molecular self-assembly.
;
_journal_issue 33
_journal_name_full 'Dalton transactions (Cambridge, England : 2003)'
_journal_page_first 13925
_journal_page_last 13932
_journal_paper_doi 10.1039/d4dt00830h
_journal_volume 53
_journal_year 2024
_chemical_formula_sum 'C2 H18 N10 Ni O8'
_chemical_formula_weight 368.97
_space_group_crystal_system orthorhombic
_space_group_IT_number 43
_space_group_name_Hall 'F 2 -2d'
_space_group_name_H-M_alt 'F d d 2'
_atom_sites_solution_hydrogens difmap
_audit_creation_method SHELXL-2019/2
_audit_update_record
;
2024-07-19 deposited with the CCDC.	2024-07-23 downloaded from the CCDC.
;
_cell_angle_alpha 90
_cell_angle_beta 90
_cell_angle_gamma 90
_cell_formula_units_Z 16
_cell_length_a 21.9591(19)
_cell_length_b 35.049(3)
_cell_length_c 7.6278(7)
_cell_measurement_reflns_used 3466
_cell_measurement_temperature 298(2)
_cell_measurement_theta_max 27.337
_cell_measurement_theta_min 2.325
_cell_volume 5870.7(9)
_computing_data_collection 'APEX2 (Bruker AXS Inc., Madison, Wisconsin, USA, 2012)'
_computing_molecular_graphics 'Olex2 1.5-alpha (Dolomanov et al., 2009)'
_computing_publication_material 'Olex2 1.5-alpha (Dolomanov et al., 2009)'
_computing_structure_refinement 'SHELXL-2019/2 (Sheldrick, 2019)'
_computing_structure_solution 'SHELXL-2019/2 (Sheldrick, 2019)'
_diffrn_ambient_temperature 298(2)
_diffrn_measured_fraction_theta_full 0.998
_diffrn_measured_fraction_theta_max 0.998
_diffrn_measurement_device_type 'CCD area detector'
_diffrn_measurement_method 'phi and omega scans'
_diffrn_radiation_type MoK\a
_diffrn_radiation_wavelength 0.71073
_diffrn_reflns_av_R_equivalents 0.0535
_diffrn_reflns_av_unetI/netI 0.0600
_diffrn_reflns_Laue_measured_fraction_full 0.998
_diffrn_reflns_Laue_measured_fraction_max 0.998
_diffrn_reflns_limit_h_max 11
_diffrn_reflns_limit_h_min -26
_diffrn_reflns_limit_k_max 41
_diffrn_reflns_limit_k_min -41
_diffrn_reflns_limit_l_max 9
_diffrn_reflns_limit_l_min -9
_diffrn_reflns_number 6666
_diffrn_reflns_point_group_measured_fraction_full 0.986
_diffrn_reflns_point_group_measured_fraction_max 0.986
_diffrn_reflns_theta_full 25.018
_diffrn_reflns_theta_max 25.018
_diffrn_reflns_theta_min 2.189
_exptl_absorpt_coefficient_mu 1.379
_exptl_absorpt_correction_T_max 0.6439
_exptl_absorpt_correction_T_min 0.5885
_exptl_absorpt_correction_type multi-scan
_exptl_absorpt_process_details sadabs
_exptl_crystal_colour yellow
_exptl_crystal_density_diffrn 1.670
_exptl_crystal_description block
_exptl_crystal_F_000 3072
_exptl_crystal_size_max 0.430
_exptl_crystal_size_mid 0.400
_exptl_crystal_size_min 0.350
_refine_diff_density_max 0.249
_refine_diff_density_min -0.614
_refine_diff_density_rms 0.058
_refine_ls_abs_structure_details
;
 Flack x determined using 906 quotients [(I+)-(I-)]/[(I+)+(I-)]
 (Parsons, Flack and Wagner, Acta Cryst. B69 (2013) 249-259).
;
_refine_ls_abs_structure_Flack 0.02(2)
_refine_ls_extinction_method none
_refine_ls_goodness_of_fit_ref 1.072
_refine_ls_hydrogen_treatment constr
_refine_ls_matrix_type full
_refine_ls_number_parameters 190
_refine_ls_number_reflns 2557
_refine_ls_number_restraints 1
_refine_ls_restrained_S_all 1.071
_refine_ls_R_factor_all 0.0459
_refine_ls_R_factor_gt 0.0401
_refine_ls_shift/su_max 0.000
_refine_ls_shift/su_mean 0.000
_refine_ls_structure_factor_coef Fsqd
_refine_ls_weighting_details 'w=1/[\s^2^(Fo^2^)+(0.0565P)^2^] where P=(Fo^2^+2Fc^2^)/3'
_refine_ls_weighting_scheme calc
_refine_ls_wR_factor_gt 0.1024
_refine_ls_wR_factor_ref 0.1050
_reflns_Friedel_coverage 0.826
_reflns_Friedel_fraction_full 0.973
_reflns_Friedel_fraction_max 0.973
_reflns_number_gt 2277
_reflns_number_total 2557
_reflns_threshold_expression 'I > 2\s(I)'
_cod_data_source_file d4dt00830h2.cif
_cod_data_source_block 200827g
_cod_depositor_comments 'Adding full bibliography for 7716752--7716760.cif.'
_cod_original_cell_volume 5870.6(9)
_cod_database_code 7716753
_shelx_shelxl_version_number 2019/2
_shelx_space_group_comment
;
The symmetry employed for this shelxl refinement is uniquely defined
by the following loop, which should always be used as a source of
symmetry information in preference to the above space-group names.
They are only intended as comments.
;
_shelx_estimated_absorpt_t_min 0.589
_shelx_estimated_absorpt_t_max 0.644

loop_
_space_group_symop_operation_xyz
'x, y, z'
'-x, -y, z'
'x+1/4, -y+1/4, z+1/4'
'-x+1/4, y+1/4, z+1/4'
'x, y+1/2, z+1/2'
'-x, -y+1/2, z+1/2'
'x+1/4, -y+3/4, z+3/4'
'-x+1/4, y+3/4, z+3/4'
'x+1/2, y, z+1/2'
'-x+1/2, -y, z+1/2'
'x+3/4, -y+1/4, z+3/4'
'-x+3/4, y+1/4, z+3/4'
'x+1/2, y+1/2, z'
'-x+1/2, -y+1/2, z'
'x+3/4, -y+3/4, z+1/4'
'-x+3/4, y+3/4, z+1/4'

loop_
_atom_site_label
_atom_site_type_symbol
_atom_site_fract_x
_atom_site_fract_y
_atom_site_fract_z
_atom_site_U_iso_or_equiv
_atom_site_adp_type
_atom_site_occupancy
_atom_site_site_symmetry_order
_atom_site_calc_flag
_atom_site_refinement_flags_posn
_atom_site_refinement_flags_adp
_atom_site_refinement_flags_occupancy
_atom_site_disorder_assembly
_atom_site_disorder_group
Ni1 Ni 0.13281(3) 0.06005(2) 0.74739(12) 0.0323(2) Uani 1 1 d . . . . .
N1 N 0.1743(2) 0.17544(17) 0.1654(8) 0.0413(13) Uani 1 1 d . . . . .
N2 N 0.0954(3) 0.13973(16) 0.3062(7) 0.0430(14) Uani 1 1 d . . . . .
N3 N 0.0808(3) 0.22710(16) 0.4186(8) 0.0403(13) Uani 1 1 d . . . . .
N4 N 0.1682(3) 0.20026(19) 0.5544(9) 0.0535(17) Uani 1 1 d . . . . .
N5 N 0.0838(2) 0.04166(16) 0.9717(8) 0.0446(13) Uani 1 1 d . . . . .
H5A H 0.044036 0.044738 0.953308 0.067 Uiso 1 1 d R U . . .
H5B H 0.095076 0.055405 1.064265 0.067 Uiso 1 1 d R U . . .
H5C H 0.091580 0.017126 0.991692 0.067 Uiso 1 1 d R U . . .
N6 N 0.1841(3) 0.07895(17) 0.5267(8) 0.0482(15) Uani 1 1 d . . . . .
H6A H 0.161086 0.077710 0.430830 0.072 Uiso 1 1 d R U . . .
H6B H 0.216660 0.064102 0.513285 0.072 Uiso 1 1 d R U . . .
H6C H 0.196020 0.102940 0.543747 0.072 Uiso 1 1 d R U . . .
N7 N 0.0555(3) 0.05238(17) 0.5890(9) 0.0504(15) Uani 1 1 d . . . . .
H7A H 0.057782 0.029927 0.534971 0.076 Uiso 1 1 d R U . . .
H7B H 0.053704 0.070945 0.509572 0.076 Uiso 1 1 d R U . . .
H7C H 0.022175 0.053033 0.655488 0.076 Uiso 1 1 d R U . . .
N8 N 0.1623(3) 0.00409(16) 0.6940(8) 0.0450(14) Uani 1 1 d . . . . .
H8A H 0.170616 -0.007799 0.794256 0.067 Uiso 1 1 d R U . . .
H8B H 0.195579 0.004884 0.627694 0.067 Uiso 1 1 d R U . . .
H8C H 0.133018 -0.008480 0.637482 0.067 Uiso 1 1 d R U . . .
N9 N 0.2106(3) 0.06758(17) 0.9137(9) 0.0481(15) Uani 1 1 d . . . . .
H9A H 0.201452 0.083931 0.999030 0.072 Uiso 1 1 d R U . . .
H9B H 0.241459 0.076713 0.850912 0.072 Uiso 1 1 d R U . . .
H9C H 0.221042 0.045236 0.960140 0.072 Uiso 1 1 d R U . . .
N10 N 0.1036(3) 0.11646(17) 0.7970(8) 0.0521(17) Uani 1 1 d . . . . .
H10A H 0.123189 0.132443 0.725975 0.078 Uiso 1 1 d R U . . .
H10B H 0.111586 0.122512 0.907925 0.078 Uiso 1 1 d R U . . .
H10C H 0.063708 0.118193 0.777879 0.078 Uiso 1 1 d R U . . .
O1 O 0.1989(2) 0.20720(15) 0.1530(8) 0.0584(15) Uani 1 1 d . . . . .
O2 O 0.1913(3) 0.14864(18) 0.0755(9) 0.0754(19) Uani 1 1 d . . . . .
O3 O 0.0989(3) 0.11313(16) 0.2006(7) 0.0689(18) Uani 1 1 d . . . . .
O4 O 0.0594(2) 0.13869(14) 0.4317(7) 0.0491(13) Uani 1 1 d . . . . .
O5 O 0.0746(3) 0.25225(17) 0.5310(7) 0.0670(17) Uani 1 1 d . . . . .
O6 O 0.0441(2) 0.22541(15) 0.2933(7) 0.0513(13) Uani 1 1 d . . . . .
O7 O 0.1724(3) 0.2252(2) 0.6646(10) 0.099(3) Uani 1 1 d . . . . .
O8 O 0.2036(3) 0.17286(19) 0.5551(9) 0.086(2) Uani 1 1 d . . . . .
C1 C 0.1297(3) 0.17218(18) 0.2916(8) 0.0329(16) Uani 1 1 d . . . . .
C2 C 0.1258(3) 0.2011(2) 0.4219(10) 0.0374(15) Uani 1 1 d . . . . .

loop_
_atom_site_aniso_label
_atom_site_aniso_U_11
_atom_site_aniso_U_22
_atom_site_aniso_U_33
_atom_site_aniso_U_23
_atom_site_aniso_U_13
_atom_site_aniso_U_12
Ni1 0.0341(4) 0.0308(4) 0.0320(4) -0.0057(4) -0.0044(3) 0.0020(3)
N1 0.034(3) 0.046(3) 0.044(3) -0.015(3) 0.000(2) 0.000(3)
N2 0.051(3) 0.042(3) 0.036(3) -0.002(3) -0.008(3) -0.003(3)
N3 0.041(3) 0.038(3) 0.042(3) 0.005(3) 0.012(3) 0.002(3)
N4 0.050(4) 0.058(4) 0.053(4) -0.027(3) -0.011(3) 0.011(3)
N5 0.042(3) 0.047(3) 0.044(3) -0.006(3) -0.003(3) 0.002(3)
N6 0.050(3) 0.046(3) 0.048(4) -0.004(3) -0.003(3) 0.005(3)
N7 0.046(4) 0.050(3) 0.055(4) -0.006(3) -0.013(3) 0.002(3)
N8 0.058(3) 0.036(3) 0.041(4) -0.007(3) 0.002(3) 0.001(3)
N9 0.047(3) 0.044(3) 0.053(4) -0.002(3) -0.010(3) -0.004(3)
N10 0.073(4) 0.043(4) 0.041(4) -0.007(3) -0.010(3) 0.014(3)
O1 0.048(3) 0.050(3) 0.077(4) -0.006(3) 0.017(3) -0.010(3)
O2 0.069(4) 0.077(4) 0.079(4) -0.049(4) 0.024(3) -0.010(3)
O3 0.106(5) 0.048(3) 0.053(4) -0.021(3) 0.001(3) -0.025(3)
O4 0.057(3) 0.046(3) 0.044(3) 0.006(2) 0.004(2) -0.008(2)
O5 0.085(4) 0.060(3) 0.056(4) -0.023(3) 0.007(3) 0.030(3)
O6 0.044(3) 0.061(3) 0.048(3) 0.012(2) -0.001(2) 0.007(2)
O7 0.073(4) 0.126(6) 0.099(5) -0.088(5) -0.032(4) 0.029(4)
O8 0.084(4) 0.083(4) 0.089(5) -0.036(4) -0.048(4) 0.044(4)
C1 0.035(3) 0.030(3) 0.034(4) -0.011(3) 0.002(2) -0.004(3)
C2 0.034(3) 0.040(4) 0.039(4) -0.007(3) -0.004(3) 0.004(3)

loop_
_atom_type_symbol
_atom_type_description
_atom_type_scat_dispersion_real
_atom_type_scat_dispersion_imag
_atom_type_scat_source
C C 0.0033 0.0016 'International Tables Vol C Tables 4.2.6.8 and 6.1.1.4'
H H 0.0000 0.0000 'International Tables Vol C Tables 4.2.6.8 and 6.1.1.4'
N N 0.0061 0.0033 'International Tables Vol C Tables 4.2.6.8 and 6.1.1.4'
O O 0.0106 0.0060 'International Tables Vol C Tables 4.2.6.8 and 6.1.1.4'
Ni Ni 0.3393 1.1124 'International Tables Vol C Tables 4.2.6.8 and 6.1.1.4'

loop_
_geom_angle_atom_site_label_1
_geom_angle_atom_site_label_2
_geom_angle_atom_site_label_3
_geom_angle
_geom_angle_site_symmetry_1
_geom_angle_site_symmetry_3
_geom_angle_publ_flag
N7 Ni1 N8 91.0(2) . . ?
N7 Ni1 N10 88.7(2) . . ?
N8 Ni1 N10 179.1(3) . . ?
N7 Ni1 N5 90.8(3) . . ?
N8 Ni1 N5 91.7(2) . . ?
N10 Ni1 N5 89.2(2) . . ?
N7 Ni1 N6 90.7(3) . . ?
N8 Ni1 N6 88.5(2) . . ?
N10 Ni1 N6 90.6(3) . . ?
N5 Ni1 N6 178.4(2) . . ?
N7 Ni1 N9 178.8(3) . . ?
N8 Ni1 N9 89.1(2) . . ?
N10 Ni1 N9 91.2(2) . . ?
N5 Ni1 N9 88.0(2) . . ?
N6 Ni1 N9 90.5(2) . . ?
O2 N1 O1 121.0(6) . . ?
O2 N1 C1 123.0(6) . . ?
O1 N1 C1 115.9(5) . . ?
O3 N2 O4 121.4(6) . . ?
O3 N2 C1 122.7(6) . . ?
O4 N2 C1 115.9(6) . . ?
O5 N3 O6 119.5(6) . . ?
O5 N3 C2 123.4(6) . . ?
O6 N3 C2 117.1(6) . . ?
O7 N4 O8 120.5(7) . . ?
O7 N4 C2 123.0(7) . . ?
O8 N4 C2 116.5(6) . . ?
Ni1 N5 H5A 109.5 . . ?
Ni1 N5 H5B 109.5 . . ?
H5A N5 H5B 109.5 . . ?
Ni1 N5 H5C 109.5 . . ?
H5A N5 H5C 109.5 . . ?
H5B N5 H5C 109.5 . . ?
Ni1 N6 H6A 109.5 . . ?
Ni1 N6 H6B 109.5 . . ?
H6A N6 H6B 109.5 . . ?
Ni1 N6 H6C 109.5 . . ?
H6A N6 H6C 109.5 . . ?
H6B N6 H6C 109.5 . . ?
Ni1 N7 H7A 109.5 . . ?
Ni1 N7 H7B 109.5 . . ?
H7A N7 H7B 109.5 . . ?
Ni1 N7 H7C 109.5 . . ?
H7A N7 H7C 109.5 . . ?
H7B N7 H7C 109.5 . . ?
Ni1 N8 H8A 109.5 . . ?
Ni1 N8 H8B 109.5 . . ?
H8A N8 H8B 109.5 . . ?
Ni1 N8 H8C 109.5 . . ?
H8A N8 H8C 109.5 . . ?
H8B N8 H8C 109.5 . . ?
Ni1 N9 H9A 109.5 . . ?
Ni1 N9 H9B 109.5 . . ?
H9A N9 H9B 109.5 . . ?
Ni1 N9 H9C 109.5 . . ?
H9A N9 H9C 109.5 . . ?
H9B N9 H9C 109.5 . . ?
Ni1 N10 H10A 109.5 . . ?
Ni1 N10 H10B 109.5 . . ?
H10A N10 H10B 109.5 . . ?
Ni1 N10 H10C 109.5 . . ?
H10A N10 H10C 109.5 . . ?
H10B N10 H10C 109.5 . . ?
N2 C1 N1 121.1(6) . . ?
N2 C1 C2 120.1(6) . . ?
N1 C1 C2 118.2(6) . . ?
N3 C2 N4 121.7(7) . . ?
N3 C2 C1 120.9(6) . . ?
N4 C2 C1 117.3(6) . . ?

loop_
_geom_bond_atom_site_label_1
_geom_bond_atom_site_label_2
_geom_bond_distance
_geom_bond_site_symmetry_2
_geom_bond_publ_flag
Ni1 N7 2.101(6) . ?
Ni1 N8 2.105(6) . ?
Ni1 N10 2.113(6) . ?
Ni1 N5 2.122(6) . ?
Ni1 N6 2.131(6) . ?
Ni1 N9 2.143(6) . ?
N1 O2 1.221(7) . ?
N1 O1 1.241(8) . ?
N1 C1 1.378(8) . ?
N2 O3 1.235(7) . ?
N2 O4 1.242(8) . ?
N2 C1 1.369(8) . ?
N3 O5 1.237(8) . ?
N3 O6 1.251(8) . ?
N3 C2 1.347(8) . ?
N4 O7 1.216(8) . ?
N4 O8 1.235(8) . ?
N4 C2 1.374(9) . ?
N5 H5A 0.8900 . ?
N5 H5B 0.8900 . ?
N5 H5C 0.8900 . ?
N6 H6A 0.8900 . ?
N6 H6B 0.8900 . ?
N6 H6C 0.8900 . ?
N7 H7A 0.8900 . ?
N7 H7B 0.8900 . ?
N7 H7C 0.8900 . ?
N8 H8A 0.8900 . ?
N8 H8B 0.8900 . ?
N8 H8C 0.8900 . ?
N9 H9A 0.8900 . ?
N9 H9B 0.8900 . ?
N9 H9C 0.8900 . ?
N10 H10A 0.8900 . ?
N10 H10B 0.8900 . ?
N10 H10C 0.8900 . ?
C1 C2 1.421(9) . ?

loop_
_geom_hbond_atom_site_label_D
_geom_hbond_atom_site_label_H
_geom_hbond_atom_site_label_A
_geom_hbond_distance_DH
_geom_hbond_distance_HA
_geom_hbond_distance_DA
_geom_hbond_angle_DHA
_geom_hbond_site_symmetry_A
_geom_hbond_publ_flag
N5 H5A O1 0.89 2.12 3.007(8) 171.1 11_455 yes
N5 H5B O3 0.89 2.28 3.071(8) 148.6 1_556 yes
N5 H5C N3 0.89 2.59 3.301(8) 137.7 8_545 yes
N5 H5C O1 0.89 2.38 3.091(8) 137.1 8_545 yes
N6 H6A O3 0.89 2.55 3.336(8) 147.9 . yes
N6 H6B O6 0.89 2.20 3.078(8) 167.1 3 yes
N6 H6C O8 0.89 2.46 3.326(9) 165.2 . yes
N7 H7A O7 0.89 2.17 3.054(9) 171.4 8_544 yes
N7 H7B O4 0.89 2.45 3.255(8) 150.6 . yes
N7 H7C O1 0.89 2.51 3.365(9) 162.3 11_455 yes
N8 H8A O6 0.89 2.13 3.005(8) 165.6 8_545 yes
N8 H8B O6 0.89 2.36 3.196(8) 156.6 3 yes
N8 H8C O7 0.89 2.17 3.004(9) 156.3 8_544 yes
N9 H9A O2 0.89 2.35 3.126(8) 145.4 1_556 yes
N9 H9B O4 0.89 2.32 3.193(8) 168.3 3 yes
N9 H9C O6 0.89 2.55 3.380(8) 155.5 8_545 yes
N10 H10A O8 0.89 2.61 3.483(11) 166.3 . yes
N10 H10B O2 0.89 2.35 3.081(9) 139.1 1_556 yes
N10 H10B O3 0.89 2.27 3.082(8) 151.0 1_556 yes

loop_
_geom_torsion_atom_site_label_1
_geom_torsion_atom_site_label_2
_geom_torsion_atom_site_label_3
_geom_torsion_atom_site_label_4
_geom_torsion
_geom_torsion_site_symmetry_1
_geom_torsion_site_symmetry_2
_geom_torsion_site_symmetry_3
_geom_torsion_site_symmetry_4
_geom_torsion_publ_flag
O3 N2 C1 N1 -5.8(10) . . . . ?
O4 N2 C1 N1 175.1(6) . . . . ?
O3 N2 C1 C2 -177.0(6) . . . . ?
O4 N2 C1 C2 3.9(9) . . . . ?
O2 N1 C1 N2 -9.6(10) . . . . ?
O1 N1 C1 N2 173.6(6) . . . . ?
O2 N1 C1 C2 161.7(7) . . . . ?
O1 N1 C1 C2 -15.0(9) . . . . ?
O5 N3 C2 N4 1.1(11) . . . . ?
O6 N3 C2 N4 -179.5(7) . . . . ?
O5 N3 C2 C1 178.3(7) . . . . ?
O6 N3 C2 C1 -2.3(10) . . . . ?
O7 N4 C2 N3 -8.8(12) . . . . ?
O8 N4 C2 N3 172.5(8) . . . . ?
O7 N4 C2 C1 173.9(8) . . . . ?
O8 N4 C2 C1 -4.8(11) . . . . ?
N2 C1 C2 N3 -82.4(9) . . . . ?
N1 C1 C2 N3 106.1(8) . . . . ?
N2 C1 C2 N4 95.0(8) . . . . ?
N1 C1 C2 N4 -76.5(9) . . . . ?
